data_7719518
loop_
_publ_author_name
'Chalkidis, Savvas G.'
'Tsoureas, Nikolaos'
'Nolan, Steven P.'
'Vougioukalakis, Georgios C.'

_publ_section_title
;
 A straightforward approach to robust thiazolylidene gold complexes:
 efficient catalysts for propargylamide cycloisomerizations.
;
_journal_issue 39
_journal_name_full 'Dalton transactions (Cambridge, England : 2003)'
_journal_page_first 14659
_journal_page_last 14663
_journal_paper_doi 10.1039/d5dt02258d
_journal_volume 54
_journal_year 2025
_chemical_formula_moiety 'C21 H29 Au Cl N O S'
_chemical_formula_sum 'C21 H29 Au Cl N O S'
_chemical_formula_weight 575.93
_chemical_name_common 2f
_chemical_name_systematic 2f
_space_group_crystal_system monoclinic
_space_group_IT_number 14
_space_group_name_Hall '-P 2ybc'
_space_group_name_H-M_alt 'P 1 21/c 1'
_atom_sites_solution_hydrogens geom
_atom_sites_solution_primary dual
_audit_creation_date 2025-05-16
_audit_creation_method
;
Olex2 1.5
(compiled 2025.04.05 svn.rf049d14d for OlexSys, GUI svn.r7224)
;
_audit_update_record
;
2025-08-11 deposited with the CCDC.	2025-09-23 downloaded from the CCDC.
;
_cell_angle_alpha 90
_cell_angle_beta 98.8820(10)
_cell_angle_gamma 90
_cell_formula_units_Z 4
_cell_length_a 9.1355(2)
_cell_length_b 10.1148(2)
_cell_length_c 23.4667(6)
_cell_measurement_reflns_used 9687
_cell_measurement_temperature 100.00
_cell_measurement_theta_max 36.278
_cell_measurement_theta_min 2.635
_cell_volume 2142.41(8)
_computing_cell_refinement 'SAINT V8.40B (Bruker AXS Inc, 2016)'
_computing_data_collection 'APEX 5 (Bruker AXS Inc, 2023)'
_computing_data_reduction 'SAINT V8.40B (Bruker AXS Inc, 2016)'
_computing_molecular_graphics 'Olex2 1.5 (Dolomanov et al., 2009)'
_computing_publication_material 'Olex2 1.5 (Dolomanov et al., 2009)'
_computing_structure_refinement 'XL  (Sheldrick, 2008)'
_computing_structure_solution 'XT  (Sheldrick, 2015)'
_diffrn_ambient_temperature 100.00
_diffrn_measured_fraction_theta_full 0.999
_diffrn_measured_fraction_theta_max 1.000
_diffrn_measurement_device_type 'Bruker D8-Venture with Photon-III'
_diffrn_measurement_method '/f and /w scans'
_diffrn_radiation_type MoK\a
_diffrn_radiation_wavelength 0.71073
_diffrn_reflns_av_R_equivalents 0.0543
_diffrn_reflns_av_unetI/netI 0.0159
_diffrn_reflns_Laue_measured_fraction_full 0.999
_diffrn_reflns_Laue_measured_fraction_max 1.000
_diffrn_reflns_limit_h_max 15
_diffrn_reflns_limit_h_min -15
_diffrn_reflns_limit_k_max 16
_diffrn_reflns_limit_k_min -16
_diffrn_reflns_limit_l_max 39
_diffrn_reflns_limit_l_min -39
_diffrn_reflns_number 334957
_diffrn_reflns_point_group_measured_fraction_full 0.999
_diffrn_reflns_point_group_measured_fraction_max 1.000
_diffrn_reflns_theta_full 25.242
_diffrn_reflns_theta_max 36.327
_diffrn_reflns_theta_min 2.197
_diffrn_source 'ImS Diamond'
_diffrn_source_current 1.4
_diffrn_source_power 0.07
_diffrn_source_voltage 50.0
_exptl_absorpt_coefficient_mu 7.099
_exptl_absorpt_correction_T_max 1.0000
_exptl_absorpt_correction_T_min 0.7221
_exptl_absorpt_correction_type numerical
_exptl_absorpt_process_details
;
SADABS-2016/2 (Bruker,2016/2) was used for absorption correction.
wR2(int) was 0.1579 before and 0.0661 after correction.
The Ratio of minimum to maximum transmission is 0.7221.
The \l/2 correction factor is Not present.
;
_exptl_crystal_colour colourless
_exptl_crystal_colour_primary colourless
_exptl_crystal_density_diffrn 1.786
_exptl_crystal_description block
_exptl_crystal_F_000 1128
_exptl_crystal_recrystallization_method 'Re-crystallisation from solvent: CH2Cl2, n-C5H12'
_exptl_crystal_size_max 0.166
_exptl_crystal_size_mid 0.088
_exptl_crystal_size_min 0.077
_refine_diff_density_max 1.387
_refine_diff_density_min -0.697
_refine_diff_density_rms 0.102
_refine_ls_extinction_method none
_refine_ls_goodness_of_fit_ref 1.084
_refine_ls_hydrogen_treatment constr
_refine_ls_matrix_type full
_refine_ls_number_parameters 240
_refine_ls_number_reflns 10382
_refine_ls_number_restraints 0
_refine_ls_restrained_S_all 1.084
_refine_ls_R_factor_all 0.0164
_refine_ls_R_factor_gt 0.0153
_refine_ls_shift/su_max 0.004
_refine_ls_shift/su_mean 0.000
_refine_ls_structure_factor_coef Fsqd
_refine_ls_weighting_details 'w=1/[\s^2^(Fo^2^)+(0.0154P)^2^+1.2161P] where P=(Fo^2^+2Fc^2^)/3'
_refine_ls_weighting_scheme calc
_refine_ls_wR_factor_gt 0.0361
_refine_ls_wR_factor_ref 0.0365
_reflns_Friedel_coverage 0.000
_reflns_number_gt 9957
_reflns_number_total 10382
_reflns_threshold_expression 'I > 2\s(I)'
_cod_data_source_file d5dt02258d2.cif
_cod_data_source_block 2f
_cod_depositor_comments 'Adding full bibliography for 7719511--7719521.cif.'
_cod_database_code 7719518
_shelx_shelxl_version_number 2019/1
_shelx_space_group_comment
;
The symmetry employed for this shelxl refinement is uniquely defined
by the following loop, which should always be used as a source of
symmetry information in preference to the above space-group names.
They are only intended as comments.
;
_shelx_estimated_absorpt_t_max 0.611
_shelx_estimated_absorpt_t_min 0.385
_olex2_refinement_description
;
1. Fixed Uiso
 At 1.2 times of:
  All C(H) groups, All C(H,H) groups
 At 1.5 times of:
  All C(H,H,H) groups
2.a Ternary CH refined with riding coordinates:
 C16(H16), C19(H19)
2.b Secondary CH2 refined with riding coordinates:
 C4(H4A,H4B), C5(H5A,H5B), C7(H7A,H7B), C8(H8A,H8B), C6(H6A,H6B)
2.c Aromatic/amide H refined with riding coordinates:
 C13(H13), C11(H11)
2.d Idealised Me refined as rotating group:
 C15(H15A,H15B,H15C), C21(H21A,H21B,H21C), C17(H17A,H17B,H17C), C20(H20A,H20B,
 H20C), C18(H18A,H18B,H18C)
;
_olex2_submission_special_instructions 'No special instructions were received'

loop_
_space_group_symop_operation_xyz
'x, y, z'
'-x, y+1/2, -z+1/2'
'-x, -y, -z'
'x, -y-1/2, z-1/2'

loop_
_atom_site_label
_atom_site_type_symbol
_atom_site_fract_x
_atom_site_fract_y
_atom_site_fract_z
_atom_site_U_iso_or_equiv
_atom_site_adp_type
_atom_site_occupancy
_atom_site_site_symmetry_order
_atom_site_calc_flag
_atom_site_refinement_flags_posn
_atom_site_refinement_flags_adp
_atom_site_refinement_flags_occupancy
_atom_site_disorder_assembly
_atom_site_disorder_group
Au1 Au 0.44656(2) 0.71063(2) 0.32686(2) 0.01498(1) Uani 1 1 d . . . . .
S1 S 0.45102(3) 0.39581(3) 0.32515(2) 0.01780(5) Uani 1 1 d . . . . .
Cl1 Cl 0.31455(3) 0.89853(3) 0.30302(2) 0.02327(5) Uani 1 1 d . . . . .
N1 N 0.67997(9) 0.50755(9) 0.37168(4) 0.01347(13) Uani 1 1 d . . . . .
C12 C 0.99118(12) 0.79249(10) 0.44268(5) 0.01503(16) Uani 1 1 d . . . . .
O1 O 1.08953(10) 0.88054(9) 0.47099(4) 0.02069(15) Uani 1 1 d . . . . .
C15 C 1.21104(14) 0.91944(13) 0.44348(6) 0.0243(2) Uani 1 1 d . . . . .
H15A H 1.174268 0.969575 0.408451 0.036 Uiso 1 1 calc R U . . .
H15B H 1.263759 0.840645 0.433263 0.036 Uiso 1 1 calc R U . . .
H15C H 1.278753 0.974906 0.469780 0.036 Uiso 1 1 calc R U . . .
C4 C 0.58507(15) 0.14780(12) 0.35456(6) 0.0239(2) Uani 1 1 d . . . . .
H4A H 0.487938 0.121669 0.332689 0.029 Uiso 1 1 calc R U . . .
H4B H 0.588181 0.117180 0.394799 0.029 Uiso 1 1 calc R U . . .
C13 C 0.99731(11) 0.74321(11) 0.38797(5) 0.01498(16) Uani 1 1 d . . . . .
H13 H 1.072218 0.772799 0.367051 0.018 Uiso 1 1 calc R U . . .
C10 C 0.77642(11) 0.65699(10) 0.45092(4) 0.01466(16) Uani 1 1 d . . . . .
C21 C 1.05275(14) 0.55604(15) 0.29433(6) 0.0258(2) Uani 1 1 d . . . . .
H21A H 1.117643 0.633639 0.296758 0.039 Uiso 1 1 calc R U . . .
H21B H 1.048118 0.514944 0.256272 0.039 Uiso 1 1 calc R U . . .
H21C H 1.092145 0.492289 0.324253 0.039 Uiso 1 1 calc R U . . .
C14 C 0.89294(11) 0.64974(10) 0.36356(4) 0.01350(15) Uani 1 1 d . . . . .
C1 C 0.54393(11) 0.53840(10) 0.34435(5) 0.01509(16) Uani 1 1 d . . . . .
C3 C 0.59588(12) 0.29604(10) 0.35456(5) 0.01701(17) Uani 1 1 d . . . . .
C2 C 0.71204(11) 0.37206(10) 0.37774(4) 0.01486(15) Uani 1 1 d . . . . .
C16 C 0.66447(12) 0.60658(12) 0.48715(5) 0.01740(17) Uani 1 1 d . . . . .
H16 H 0.593143 0.548029 0.462218 0.021 Uiso 1 1 calc R U . . .
C17 C 0.57624(16) 0.71935(14) 0.50863(7) 0.0283(3) Uani 1 1 d . . . . .
H17A H 0.643842 0.778668 0.533049 0.042 Uiso 1 1 calc R U . . .
H17B H 0.503584 0.683043 0.531066 0.042 Uiso 1 1 calc R U . . .
H17C H 0.524656 0.768725 0.475578 0.042 Uiso 1 1 calc R U . . .
C9 C 0.78453(11) 0.60830(10) 0.39557(4) 0.01300(15) Uani 1 1 d . . . . .
C5 C 0.70725(15) 0.07742(12) 0.32855(6) 0.0242(2) Uani 1 1 d . . . . .
H5A H 0.681014 -0.017326 0.323750 0.029 Uiso 1 1 calc R U . . .
H5B H 0.710187 0.114362 0.289680 0.029 Uiso 1 1 calc R U . . .
C11 C 0.88051(12) 0.75106(11) 0.47349(5) 0.01646(16) Uani 1 1 d . . . . .
H11 H 0.876173 0.787676 0.510470 0.020 Uiso 1 1 calc R U . . .
C7 C 0.93078(14) 0.22596(12) 0.36768(6) 0.02059(19) Uani 1 1 d . . . . .
H7A H 0.922356 0.263226 0.328303 0.025 Uiso 1 1 calc R U . . .
H7B H 1.037573 0.217827 0.383065 0.025 Uiso 1 1 calc R U . . .
C20 C 0.83415(19) 0.70281(13) 0.25903(6) 0.0274(3) Uani 1 1 d . . . . .
H20A H 0.894525 0.783187 0.264742 0.041 Uiso 1 1 calc R U . . .
H20B H 0.732082 0.723373 0.264044 0.041 Uiso 1 1 calc R U . . .
H20C H 0.835152 0.668738 0.219995 0.041 Uiso 1 1 calc R U . . .
C19 C 0.89764(12) 0.59843(11) 0.30320(4) 0.01575(16) Uani 1 1 d . . . . .
H19 H 0.832045 0.518891 0.297219 0.019 Uiso 1 1 calc R U . . .
C18 C 0.74161(14) 0.52316(15) 0.53760(6) 0.0252(2) Uani 1 1 d . . . . .
H18A H 0.798842 0.452573 0.522770 0.038 Uiso 1 1 calc R U . . .
H18B H 0.666997 0.484133 0.558365 0.038 Uiso 1 1 calc R U . . .
H18C H 0.808294 0.579464 0.563910 0.038 Uiso 1 1 calc R U . . .
C8 C 0.86016(12) 0.32332(11) 0.40577(5) 0.01793(17) Uani 1 1 d . . . . .
H8A H 0.849198 0.279194 0.442530 0.022 Uiso 1 1 calc R U . . .
H8B H 0.927239 0.399833 0.414933 0.022 Uiso 1 1 calc R U . . .
C6 C 0.86193(15) 0.08808(12) 0.36377(6) 0.0230(2) Uani 1 1 d . . . . .
H6A H 0.928690 0.027650 0.346754 0.028 Uiso 1 1 calc R U . . .
H6B H 0.857178 0.056612 0.403388 0.028 Uiso 1 1 calc R U . . .

loop_
_atom_site_aniso_label
_atom_site_aniso_U_11
_atom_site_aniso_U_22
_atom_site_aniso_U_33
_atom_site_aniso_U_23
_atom_site_aniso_U_13
_atom_site_aniso_U_12
Au1 0.01270(2) 0.01513(2) 0.01627(2) 0.00075(1) -0.00041(1) -0.00041(1)
S1 0.01304(10) 0.01723(11) 0.02200(12) -0.00373(9) -0.00085(8) -0.00288(8)
Cl1 0.02237(12) 0.01747(11) 0.02861(13) 0.00451(9) -0.00035(10) 0.00236(9)
N1 0.0123(3) 0.0131(3) 0.0146(3) -0.0006(3) 0.0007(3) -0.0011(3)
C12 0.0144(4) 0.0136(4) 0.0164(4) -0.0013(3) 0.0000(3) -0.0025(3)
O1 0.0194(3) 0.0201(4) 0.0220(4) -0.0049(3) 0.0016(3) -0.0074(3)
C15 0.0196(5) 0.0233(5) 0.0296(6) -0.0030(4) 0.0026(4) -0.0081(4)
C4 0.0243(5) 0.0140(4) 0.0338(6) -0.0028(4) 0.0061(4) -0.0050(4)
C13 0.0144(4) 0.0133(4) 0.0170(4) -0.0002(3) 0.0018(3) -0.0023(3)
C10 0.0131(4) 0.0156(4) 0.0150(4) -0.0008(3) 0.0012(3) -0.0010(3)
C21 0.0210(5) 0.0317(6) 0.0260(5) -0.0084(5) 0.0073(4) 0.0003(4)
C14 0.0132(4) 0.0123(4) 0.0147(4) 0.0001(3) 0.0012(3) -0.0010(3)
C1 0.0133(4) 0.0155(4) 0.0159(4) -0.0017(3) 0.0004(3) -0.0019(3)
C3 0.0152(4) 0.0151(4) 0.0206(4) -0.0021(3) 0.0024(3) -0.0024(3)
C2 0.0144(4) 0.0140(4) 0.0161(4) -0.0005(3) 0.0018(3) -0.0008(3)
C16 0.0148(4) 0.0212(5) 0.0164(4) -0.0019(3) 0.0031(3) -0.0025(3)
C17 0.0241(6) 0.0274(6) 0.0364(7) -0.0012(5) 0.0146(5) 0.0018(4)
C9 0.0119(3) 0.0126(4) 0.0139(4) -0.0006(3) 0.0002(3) -0.0014(3)
C5 0.0289(6) 0.0170(5) 0.0258(5) -0.0046(4) 0.0016(4) 0.0006(4)
C11 0.0155(4) 0.0176(4) 0.0161(4) -0.0036(3) 0.0017(3) -0.0021(3)
C7 0.0188(5) 0.0208(5) 0.0219(5) 0.0003(4) 0.0021(4) 0.0045(4)
C20 0.0402(7) 0.0249(6) 0.0164(5) 0.0040(4) 0.0023(5) 0.0042(5)
C19 0.0170(4) 0.0159(4) 0.0145(4) -0.0006(3) 0.0028(3) -0.0026(3)
C18 0.0213(5) 0.0306(6) 0.0242(5) 0.0070(5) 0.0046(4) -0.0024(4)
C8 0.0171(4) 0.0162(4) 0.0195(4) -0.0007(3) -0.0003(3) 0.0017(3)
C6 0.0291(6) 0.0168(4) 0.0221(5) -0.0019(4) 0.0005(4) 0.0048(4)

loop_
_atom_type_symbol
_atom_type_description
_atom_type_scat_dispersion_real
_atom_type_scat_dispersion_imag
_atom_type_scat_source
C C 0.0033 0.0016 'International Tables Vol C Tables 4.2.6.8 and 6.1.1.4'
H H 0.0000 0.0000 'International Tables Vol C Tables 4.2.6.8 and 6.1.1.4'
Au Au -2.0133 8.8022 'International Tables Vol C Tables 4.2.6.8 and 6.1.1.4'
Cl Cl 0.1484 0.1585 'International Tables Vol C Tables 4.2.6.8 and 6.1.1.4'
N N 0.0061 0.0033 'International Tables Vol C Tables 4.2.6.8 and 6.1.1.4'
O O 0.0106 0.0060 'International Tables Vol C Tables 4.2.6.8 and 6.1.1.4'
S S 0.1246 0.1234 'International Tables Vol C Tables 4.2.6.8 and 6.1.1.4'

loop_
_geom_angle_atom_site_label_1
_geom_angle_atom_site_label_2
_geom_angle_atom_site_label_3
_geom_angle
_geom_angle_site_symmetry_1
_geom_angle_site_symmetry_3
_geom_angle_publ_flag
C1 Au1 Cl1 174.54(3) . . ?
C1 S1 C3 93.99(5) . . ?
C1 N1 C2 115.97(9) . . ?
C1 N1 C9 121.80(9) . . ?
C2 N1 C9 122.17(8) . . ?
O1 C12 C13 124.65(10) . . ?
O1 C12 C11 114.81(10) . . ?
C13 C12 C11 120.53(9) . . ?
C12 O1 C15 117.46(9) . . ?
O1 C15 H15A 109.5 . . ?
O1 C15 H15B 109.5 . . ?
O1 C15 H15C 109.5 . . ?
H15A C15 H15B 109.5 . . ?
H15A C15 H15C 109.5 . . ?
H15B C15 H15C 109.5 . . ?
H4A C4 H4B 107.6 . . ?
C3 C4 H4A 108.7 . . ?
C3 C4 H4B 108.7 . . ?
C3 C4 C5 114.38(10) . . ?
C5 C4 H4A 108.7 . . ?
C5 C4 H4B 108.7 . . ?
C12 C13 H13 120.0 . . ?
C12 C13 C14 119.94(10) . . ?
C14 C13 H13 120.0 . . ?
C9 C10 C16 122.57(9) . . ?
C11 C10 C16 119.83(9) . . ?
C11 C10 C9 117.54(9) . . ?
H21A C21 H21B 109.5 . . ?
H21A C21 H21C 109.5 . . ?
H21B C21 H21C 109.5 . . ?
C19 C21 H21A 109.5 . . ?
C19 C21 H21B 109.5 . . ?
C19 C21 H21C 109.5 . . ?
C13 C14 C19 119.85(9) . . ?
C9 C14 C13 118.49(9) . . ?
C9 C14 C19 121.65(9) . . ?
S1 C1 Au1 120.29(6) . . ?
N1 C1 Au1 131.23(8) . . ?
N1 C1 S1 108.47(8) . . ?
C4 C3 S1 122.58(8) . . ?
C2 C3 S1 109.53(8) . . ?
C2 C3 C4 127.86(11) . . ?
N1 C2 C8 121.83(9) . . ?
C3 C2 N1 112.03(9) . . ?
C3 C2 C8 126.13(10) . . ?
C10 C16 H16 107.8 . . ?
C10 C16 C17 111.73(10) . . ?
C10 C16 C18 110.40(9) . . ?
C17 C16 H16 107.8 . . ?
C17 C16 C18 111.06(11) . . ?
C18 C16 H16 107.8 . . ?
C16 C17 H17A 109.5 . . ?
C16 C17 H17B 109.5 . . ?
C16 C17 H17C 109.5 . . ?
H17A C17 H17B 109.5 . . ?
H17A C17 H17C 109.5 . . ?
H17B C17 H17C 109.5 . . ?
C10 C9 N1 118.66(9) . . ?
C14 C9 N1 118.86(9) . . ?
C14 C9 C10 122.43(9) . . ?
C4 C5 H5A 108.5 . . ?
C4 C5 H5B 108.5 . . ?
H5A C5 H5B 107.5 . . ?
C6 C5 C4 115.02(11) . . ?
C6 C5 H5A 108.5 . . ?
C6 C5 H5B 108.5 . . ?
C12 C11 H11 119.5 . . ?
C10 C11 C12 121.05(10) . . ?
C10 C11 H11 119.5 . . ?
H7A C7 H7B 107.6 . . ?
C8 C7 H7A 108.6 . . ?
C8 C7 H7B 108.6 . . ?
C6 C7 H7A 108.6 . . ?
C6 C7 H7B 108.6 . . ?
C6 C7 C8 114.47(10) . . ?
H20A C20 H20B 109.5 . . ?
H20A C20 H20C 109.5 . . ?
H20B C20 H20C 109.5 . . ?
C19 C20 H20A 109.5 . . ?
C19 C20 H20B 109.5 . . ?
C19 C20 H20C 109.5 . . ?
C21 C19 C20 111.38(11) . . ?
C21 C19 H19 107.7 . . ?
C14 C19 C21 112.63(9) . . ?
C14 C19 C20 109.54(9) . . ?
C14 C19 H19 107.7 . . ?
C20 C19 H19 107.7 . . ?
C16 C18 H18A 109.5 . . ?
C16 C18 H18B 109.5 . . ?
C16 C18 H18C 109.5 . . ?
H18A C18 H18B 109.5 . . ?
H18A C18 H18C 109.5 . . ?
H18B C18 H18C 109.5 . . ?
C2 C8 C7 112.85(9) . . ?
C2 C8 H8A 109.0 . . ?
C2 C8 H8B 109.0 . . ?
C7 C8 H8A 109.0 . . ?
C7 C8 H8B 109.0 . . ?
H8A C8 H8B 107.8 . . ?
C5 C6 C7 115.81(10) . . ?
C5 C6 H6A 108.3 . . ?
C5 C6 H6B 108.3 . . ?
C7 C6 H6A 108.3 . . ?
C7 C6 H6B 108.3 . . ?
H6A C6 H6B 107.4 . . ?

loop_
_geom_bond_atom_site_label_1
_geom_bond_atom_site_label_2
_geom_bond_distance
_geom_bond_site_symmetry_2
_geom_bond_publ_flag
Au1 Cl1 2.2740(3) . ?
Au1 C1 1.9702(11) . ?
S1 C1 1.6986(11) . ?
S1 C3 1.7216(12) . ?
N1 C1 1.3443(13) . ?
N1 C2 1.4041(14) . ?
N1 C9 1.4491(13) . ?
C12 O1 1.3629(13) . ?
C12 C13 1.3865(15) . ?
C12 C11 1.3951(15) . ?
O1 C15 1.4231(16) . ?
C15 H15A 0.9800 . ?
C15 H15B 0.9800 . ?
C15 H15C 0.9800 . ?
C4 H4A 0.9900 . ?
C4 H4B 0.9900 . ?
C4 C3 1.5027(16) . ?
C4 C5 1.5282(19) . ?
C13 H13 0.9500 . ?
C13 C14 1.4008(14) . ?
C10 C16 1.5157(15) . ?
C10 C9 1.4018(14) . ?
C10 C11 1.3908(15) . ?
C21 H21A 0.9800 . ?
C21 H21B 0.9800 . ?
C21 H21C 0.9800 . ?
C21 C19 1.5252(17) . ?
C14 C9 1.3967(14) . ?
C14 C19 1.5153(15) . ?
C3 C2 1.3546(15) . ?
C2 C8 1.4939(15) . ?
C16 H16 1.0000 . ?
C16 C17 1.5265(18) . ?
C16 C18 1.5338(18) . ?
C17 H17A 0.9800 . ?
C17 H17B 0.9800 . ?
C17 H17C 0.9800 . ?
C5 H5A 0.9900 . ?
C5 H5B 0.9900 . ?
C5 C6 1.5267(19) . ?
C11 H11 0.9500 . ?
C7 H7A 0.9900 . ?
C7 H7B 0.9900 . ?
C7 C8 1.5371(17) . ?
C7 C6 1.5268(18) . ?
C20 H20A 0.9800 . ?
C20 H20B 0.9800 . ?
C20 H20C 0.9800 . ?
C20 C19 1.5297(17) . ?
C19 H19 1.0000 . ?
C18 H18A 0.9800 . ?
C18 H18B 0.9800 . ?
C18 H18C 0.9800 . ?
C8 H8A 0.9900 . ?
C8 H8B 0.9900 . ?
C6 H6A 0.9900 . ?
C6 H6B 0.9900 . ?

loop_
_geom_torsion_atom_site_label_1
_geom_torsion_atom_site_label_2
_geom_torsion_atom_site_label_3
_geom_torsion_atom_site_label_4
_geom_torsion
_geom_torsion_site_symmetry_1
_geom_torsion_site_symmetry_2
_geom_torsion_site_symmetry_3
_geom_torsion_site_symmetry_4
_geom_torsion_publ_flag
S1 C3 C2 N1 0.72(12) . . . . ?
S1 C3 C2 C8 -178.02(9) . . . . ?
N1 C2 C8 C7 -126.11(11) . . . . ?
C12 C13 C14 C9 -0.11(15) . . . . ?
C12 C13 C14 C19 178.55(10) . . . . ?
O1 C12 C13 C14 178.01(10) . . . . ?
O1 C12 C11 C10 -177.17(10) . . . . ?
C4 C3 C2 N1 -177.36(11) . . . . ?
C4 C3 C2 C8 3.9(2) . . . . ?
C4 C5 C6 C7 -67.34(15) . . . . ?
C13 C12 O1 C15 -3.21(16) . . . . ?
C13 C12 C11 C10 1.79(17) . . . . ?
C13 C14 C9 N1 -177.43(9) . . . . ?
C13 C14 C9 C10 0.16(15) . . . . ?
C13 C14 C19 C21 48.16(14) . . . . ?
C13 C14 C19 C20 -76.39(13) . . . . ?
C1 S1 C3 C4 177.56(10) . . . . ?
C1 S1 C3 C2 -0.65(9) . . . . ?
C1 N1 C2 C3 -0.47(14) . . . . ?
C1 N1 C2 C8 178.33(10) . . . . ?
C1 N1 C9 C10 84.65(12) . . . . ?
C1 N1 C9 C14 -97.68(12) . . . . ?
C3 S1 C1 Au1 -178.45(7) . . . . ?
C3 S1 C1 N1 0.38(8) . . . . ?
C3 C4 C5 C6 68.66(15) . . . . ?
C3 C2 C8 C7 52.51(16) . . . . ?
C2 N1 C1 Au1 178.63(8) . . . . ?
C2 N1 C1 S1 -0.03(11) . . . . ?
C2 N1 C9 C10 -92.61(12) . . . . ?
C2 N1 C9 C14 85.06(12) . . . . ?
C16 C10 C9 N1 1.17(15) . . . . ?
C16 C10 C9 C14 -176.42(10) . . . . ?
C16 C10 C11 C12 175.54(10) . . . . ?
C9 N1 C1 Au1 1.20(15) . . . . ?
C9 N1 C1 S1 -177.46(7) . . . . ?
C9 N1 C2 C3 176.95(9) . . . . ?
C9 N1 C2 C8 -4.25(15) . . . . ?
C9 C10 C16 C17 -127.39(12) . . . . ?
C9 C10 C16 C18 108.49(12) . . . . ?
C9 C10 C11 C12 -1.70(16) . . . . ?
C9 C14 C19 C21 -133.21(11) . . . . ?
C9 C14 C19 C20 102.23(12) . . . . ?
C5 C4 C3 S1 126.30(11) . . . . ?
C5 C4 C3 C2 -55.84(18) . . . . ?
C11 C12 O1 C15 175.70(11) . . . . ?
C11 C12 C13 C14 -0.84(16) . . . . ?
C11 C10 C16 C17 55.52(14) . . . . ?
C11 C10 C16 C18 -68.60(14) . . . . ?
C11 C10 C9 N1 178.33(9) . . . . ?
C11 C10 C9 C14 0.74(15) . . . . ?
C19 C14 C9 N1 3.93(14) . . . . ?
C19 C14 C9 C10 -178.49(10) . . . . ?
C8 C7 C6 C5 71.73(14) . . . . ?
C6 C7 C8 C2 -74.61(13) . . . . ?
